data_5900016
_journal_name_full 'J. Am. Chem. Soc.'
_journal_page_first 1258
_journal_paper_doi 10.1021/ja01862a079
_journal_volume 62
_journal_year 1940
_chemical_formula_sum 'C2 H4 N4'
_chemical_name_systematic Dicyandiamide
_space_group_crystal_system monoclinic
_space_group_IT_number 15
_space_group_name_Hall '-C 2yc'
_space_group_name_H-M_alt 'C 1 2/c 1'
_cell_angle_alpha 90
_cell_angle_beta 115.33
_cell_angle_gamma 90
_cell_formula_units_Z 8
_cell_length_a 15.00
_cell_length_b 4.44
_cell_length_c 13.12
_cod_data_source_file 017_dicyandiamide.cif
_cod_data_source_block dicyandiamide
_cod_original_sg_symbol_H-M 'C 2/c'
_cod_database_code 5900016

loop_
_space_group_symop_id
_space_group_symop_operation_xyz
1 x,y,z
2 -x,y,-z+1/2
3 -x,-y,-z
4 x,-y,z+1/2
5 x+1/2,y+1/2,z
6 -x+1/2,y+1/2,-z+1/2
7 -x+1/2,-y+1/2,-z
8 x+1/2,-y+1/2,z+1/2

loop_
_atom_site_label
_atom_site_type_symbol
_atom_site_symmetry_multiplicity
_atom_site_Wyckoff_symbol
_atom_site_fract_x
_atom_site_fract_y
_atom_site_fract_z
_atom_site_attached_hydrogens
C1 C 8 f 0.128 0.103 -0.072 0
C2 C 8 f 0.114 0.171 0.093 0
N1 N 8 f 0.163 -0.037 -0.126 0
N2 N 8 f 0.092 0.251 -0.015 0
N3 N 8 f 0.179 -0.061 0.143 2
N4 N 8 f 0.070 0.334 0.143 2

loop_
_citation_author_citation_id
_citation_author_ordinal
_citation_author_name
1 1 'Kitajgorodskij, A. I.'

loop_
_citation_id
_citation_coordinate_linkage
_citation_title
_citation_book_title
_citation_country
_citation_page_first
_citation_page_last
_citation_year
_citation_book_publisher
_cod_citation_special_details
1 yes ? 'Organicheskaja Kristallokhimija' USSR ? ? 1955 'Izdatel'stvo Akademii Nauk SSSR'
;

Coordinates are presented as published in this book, Kitajgorodskij's
"Organicheskaja Kristallokhimija", keyed in manually.

Saulius Gra\<zulis
;

loop_
_geom_angle
_geom_angle_atom_site_label_1
_geom_angle_atom_site_label_2
_geom_angle_atom_site_label_3
124(5) N4 C2 N3
116(5) N4 C2 N2
120(5) N3 C2 N2
120(5) C2 N2 C1

loop_
_geom_bond_atom_site_label_1
_geom_bond_atom_site_label_2
_geom_bond_distance
C2 N4 1.34(2)
C2 N3 1.37(2)
C2 N2 1.36(2)
N2 C1 1.29(2)
C1 N1 1.22(2)

loop_
_cod_changelog_entry_id
_cod_changelog_entry_author
_cod_changelog_entry_date
_cod_changelog_entry_text
1 'Vaitkus, Antanas' 2018-06-14T06:45:12+03:00
;
 Updated space group information and added the symmetry operation list.
;
2 'Vaitkus, Antanas' 2021-05-03T15:41:16+03:00
;
 Added the '_citation_author_ordinal' data item to the CITATION_AUTHOR loop
 and updated the '_citation_author_name' data item value.
;
3 'Vaitkus, Antanas' 2024-12-10T18:36:44+02:00
;
 Updated the '_atom_site_type_symbol' data item values.
;
